data_4114539
loop_
_publ_author_name
'Wei Lu'
'Nianyong Zhu'
'Chi-Ming Che'

_publ_section_title
;
 Polymorphic Forms of a Gold(I) Arylacetylide Complex with Contrasting
 Phosphorescent Characteristics
;
_journal_name_full 'Journal of the American Chemical Society'
_journal_page_first 16081
_journal_page_last 16088
_journal_paper_doi 10.1021/ja0382415
_journal_volume 125
_journal_year 2003
_chemical_formula_moiety 'C26 H37 Au N O2 P'
_chemical_formula_sum 'C26 H37 Au N O2 P'
_chemical_formula_weight 623.50
_chemical_name_systematic
;
 ?
;
_space_group_IT_number 14
_symmetry_cell_setting monoclinic
_symmetry_space_group_name_Hall '-P 2ybc'
_symmetry_space_group_name_H-M 'P 1 21/c 1'
_atom_sites_solution_hydrogens geom
_atom_sites_solution_primary direct
_atom_sites_solution_secondary difmap
_audit_creation_method SHELXL-97
_cell_angle_alpha 90.00
_cell_angle_beta 96.68(3)
_cell_angle_gamma 90.00
_cell_formula_units_Z 4
_cell_length_a 12.258(3)
_cell_length_b 16.590(3)
_cell_length_c 12.550(3)
_cell_measurement_reflns_used 0
_cell_measurement_temperature 301(2)
_cell_measurement_theta_max 0
_cell_measurement_theta_min 0
_cell_volume 2534.8(10)
_computing_cell_refinement Scalepack
_computing_data_collection MarControl
_computing_data_reduction Denzo
_computing_molecular_graphics 'Ortep-3 for Windows (Farrugia, 1997)'
_computing_publication_material 'WinGX publication routines (Farrugia, 1999)'
_computing_structure_refinement 'SHELXL-97 (Sheldrick, 1997)'
_computing_structure_solution SIR-97
_diffrn_ambient_temperature 301(2)
_diffrn_measured_fraction_theta_full 0.937
_diffrn_measured_fraction_theta_max 0.937
_diffrn_measurement_device_type 'Marresearch Imaging Plate mar300'
_diffrn_measurement_method Oscillation
_diffrn_radiation_monochromator graphite
_diffrn_radiation_source 'fine-focus sealed tube'
_diffrn_radiation_type MoK\a
_diffrn_radiation_wavelength 0.71069
_diffrn_reflns_av_R_equivalents 0.0434
_diffrn_reflns_av_sigmaI/netI 0.0518
_diffrn_reflns_limit_h_max 14
_diffrn_reflns_limit_h_min -14
_diffrn_reflns_limit_k_max 20
_diffrn_reflns_limit_k_min -18
_diffrn_reflns_limit_l_max 14
_diffrn_reflns_limit_l_min -14
_diffrn_reflns_number 15265
_diffrn_reflns_theta_full 25.63
_diffrn_reflns_theta_max 25.63
_diffrn_reflns_theta_min 1.67
_exptl_absorpt_coefficient_mu 5.889
_exptl_absorpt_correction_type none
_exptl_crystal_colour 'pale yellow'
_exptl_crystal_density_diffrn 1.634
_exptl_crystal_description prism
_exptl_crystal_F_000 1240
_exptl_crystal_size_max 0.3
_exptl_crystal_size_mid 0.2
_exptl_crystal_size_min 0.1
_refine_diff_density_max 0.548
_refine_diff_density_min -1.540
_refine_diff_density_rms 0.197
_refine_ls_extinction_method none
_refine_ls_goodness_of_fit_ref 1.091
_refine_ls_hydrogen_treatment mixed
_refine_ls_matrix_type full
_refine_ls_number_parameters 280
_refine_ls_number_reflns 4479
_refine_ls_number_restraints 0
_refine_ls_restrained_S_all 1.091
_refine_ls_R_factor_all 0.0362
_refine_ls_R_factor_gt 0.0269
_refine_ls_shift/su_max 0.001
_refine_ls_shift/su_mean 0.000
_refine_ls_structure_factor_coef Fsqd
_refine_ls_weighting_details 'calc w=1/[\s^2^(Fo^2^)+(0.0456P)^2^+0.0000P] where P=(Fo^2^+2Fc^2^)/3'
_refine_ls_weighting_scheme calc
_refine_ls_wR_factor_gt 0.0786
_refine_ls_wR_factor_ref 0.0919
_reflns_number_gt 3667
_reflns_number_total 4479
_reflns_threshold_expression >2sigma(I)
_cod_data_source_file ja0382415si20030831_053355_2.cif
_cod_data_source_block mar612
_cod_database_code 4114539

loop_
_symmetry_equiv_pos_as_xyz
'x, y, z'
'-x, y+1/2, -z+1/2'
'-x, -y, -z'
'x, -y-1/2, z-1/2'

loop_
_atom_site_label
_atom_site_type_symbol
_atom_site_fract_x
_atom_site_fract_y
_atom_site_fract_z
_atom_site_U_iso_or_equiv
_atom_site_adp_type
_atom_site_occupancy
_atom_site_symmetry_multiplicity
_atom_site_calc_flag
_atom_site_refinement_flags
Au1 Au 0.563234(16) 0.151093(12) 0.431093(14) 0.04070(10) Uani 1 1 d .
P1 P 0.67281(11) 0.13168(8) 0.59060(10) 0.0353(3) Uani 1 1 d .
O1 O 0.0586(6) 0.1183(6) -0.2005(5) 0.147(3) Uani 1 1 d .
O2 O 0.1457(5) 0.2190(5) -0.2496(5) 0.119(2) Uani 1 1 d .
N1 N 0.1294(5) 0.1675(5) -0.1852(5) 0.0798(19) Uani 1 1 d .
C1 C 0.4632(5) 0.1598(3) 0.2924(4) 0.0480(14) Uani 1 1 d .
C2 C 0.4041(5) 0.1617(3) 0.2112(5) 0.0498(14) Uani 1 1 d .
C3 C 0.3329(4) 0.1628(3) 0.1105(4) 0.0415(12) Uani 1 1 d .
C4 C 0.2476(5) 0.1076(4) 0.0893(5) 0.0552(15) Uani 1 1 d .
H4 H 0.2353 0.0694 0.1408 0.066 Uiso 1 1 calc R
C5 C 0.1817(5) 0.1089(4) -0.0063(5) 0.0601(16) Uani 1 1 d .
H5 H 0.1249 0.0718 -0.0199 0.072 Uiso 1 1 calc R
C6 C 0.2001(5) 0.1654(4) -0.0821(5) 0.0522(15) Uani 1 1 d .
C7 C 0.2835(5) 0.2204(4) -0.0651(4) 0.0506(14) Uani 1 1 d .
H7 H 0.2958 0.2578 -0.1176 0.061 Uiso 1 1 calc R
C8 C 0.3487(4) 0.2188(3) 0.0319(4) 0.0467(13) Uani 1 1 d .
H8 H 0.4050 0.2564 0.0450 0.056 Uiso 1 1 calc R
C9 C 0.7433(4) 0.0330(3) 0.5888(4) 0.0404(12) Uani 1 1 d .
H9 H 0.6914 -0.0069 0.6108 0.049 Uiso 1 1 calc R
C10 C 0.8486(4) 0.0225(4) 0.6653(4) 0.0507(14) Uani 1 1 d .
H10A H 0.9052 0.0578 0.6437 0.061 Uiso 1 1 calc R
H10B H 0.8351 0.0374 0.7374 0.061 Uiso 1 1 calc R
C11 C 0.8876(5) -0.0646(4) 0.6646(5) 0.0675(18) Uani 1 1 d .
H11A H 0.9557 -0.0697 0.7119 0.081 Uiso 1 1 calc R
H11B H 0.8334 -0.0991 0.6920 0.081 Uiso 1 1 calc R
C12 C 0.9058(5) -0.0923(4) 0.5536(5) 0.0653(18) Uani 1 1 d .
H12A H 0.9236 -0.1493 0.5556 0.078 Uiso 1 1 calc R
H12B H 0.9678 -0.0634 0.5306 0.078 Uiso 1 1 calc R
C13 C 0.8055(6) -0.0782(4) 0.4734(6) 0.0708(19) Uani 1 1 d .
H13A H 0.7470 -0.1140 0.4895 0.085 Uiso 1 1 calc R
H13B H 0.8232 -0.0911 0.4019 0.085 Uiso 1 1 calc R
C14 C 0.7660(5) 0.0083(4) 0.4753(4) 0.0524(14) Uani 1 1 d .
H14A H 0.6993 0.0142 0.4261 0.063 Uiso 1 1 calc R
H14B H 0.8212 0.0438 0.4514 0.063 Uiso 1 1 calc R
C15 C 0.5872(4) 0.1281(3) 0.7012(4) 0.0406(12) Uani 1 1 d .
H15 H 0.5582 0.1827 0.7083 0.049 Uiso 1 1 calc R
C16 C 0.6466(4) 0.1056(4) 0.8112(4) 0.0499(14) Uani 1 1 d .
H16A H 0.7068 0.1428 0.8298 0.060 Uiso 1 1 calc R
H16B H 0.6772 0.0518 0.8078 0.060 Uiso 1 1 calc R
C17 C 0.5687(5) 0.1080(4) 0.8984(4) 0.0560(15) Uani 1 1 d .
H17A H 0.6077 0.0907 0.9661 0.067 Uiso 1 1 calc R
H17B H 0.5439 0.1629 0.9070 0.067 Uiso 1 1 calc R
C18 C 0.4696(5) 0.0536(4) 0.8691(4) 0.0549(15) Uani 1 1 d .
H18A H 0.4937 -0.0021 0.8675 0.066 Uiso 1 1 calc R
H18B H 0.4196 0.0583 0.9233 0.066 Uiso 1 1 calc R
C19 C 0.4102(5) 0.0765(4) 0.7602(4) 0.0578(16) Uani 1 1 d .
H19A H 0.3809 0.1306 0.7638 0.069 Uiso 1 1 calc R
H19B H 0.3491 0.0400 0.7419 0.069 Uiso 1 1 calc R
C20 C 0.4873(4) 0.0730(3) 0.6736(4) 0.0455(13) Uani 1 1 d .
H20A H 0.4481 0.0894 0.6055 0.055 Uiso 1 1 calc R
H20B H 0.5121 0.0179 0.6662 0.055 Uiso 1 1 calc R
C21 C 0.7765(4) 0.2103(3) 0.6241(4) 0.0430(12) Uani 1 1 d .
H21 H 0.8297 0.1901 0.6824 0.052 Uiso 1 1 calc R
C22 C 0.8384(5) 0.2272(4) 0.5264(5) 0.0595(16) Uani 1 1 d .
H22A H 0.8746 0.1782 0.5070 0.071 Uiso 1 1 calc R
H22B H 0.7860 0.2427 0.4659 0.071 Uiso 1 1 calc R
C23 C 0.9236(5) 0.2938(5) 0.5485(6) 0.074(2) Uani 1 1 d .
H23A H 0.9812 0.2756 0.6028 0.089 Uiso 1 1 calc R
H23B H 0.9568 0.3049 0.4836 0.089 Uiso 1 1 calc R
C24 C 0.8732(7) 0.3700(4) 0.5862(7) 0.079(2) Uani 1 1 d .
H24A H 0.8219 0.3918 0.5286 0.095 Uiso 1 1 calc R
H24B H 0.9304 0.4098 0.6043 0.095 Uiso 1 1 calc R
C25 C 0.8136(7) 0.3544(4) 0.6832(7) 0.080(2) Uani 1 1 d .
H25A H 0.7780 0.4037 0.7024 0.096 Uiso 1 1 calc R
H25B H 0.8665 0.3390 0.7433 0.096 Uiso 1 1 calc R
C26 C 0.7269(5) 0.2874(4) 0.6620(5) 0.0613(16) Uani 1 1 d .
H26A H 0.6943 0.2767 0.7274 0.074 Uiso 1 1 calc R
H26B H 0.6691 0.3056 0.6080 0.074 Uiso 1 1 calc R

loop_
_atom_site_aniso_label
_atom_site_aniso_U_11
_atom_site_aniso_U_22
_atom_site_aniso_U_33
_atom_site_aniso_U_23
_atom_site_aniso_U_13
_atom_site_aniso_U_12
Au1 0.03944(14) 0.04550(15) 0.03521(15) 0.00165(8) -0.00399(9) 0.00261(9)
P1 0.0317(7) 0.0394(8) 0.0330(7) 0.0012(5) -0.0036(5) -0.0008(5)
O1 0.107(5) 0.225(9) 0.097(5) -0.015(5) -0.046(4) -0.066(6)
O2 0.134(5) 0.144(6) 0.066(4) 0.022(4) -0.042(3) 0.017(4)
N1 0.064(4) 0.113(6) 0.056(4) -0.016(3) -0.022(3) 0.007(4)
C1 0.051(3) 0.056(4) 0.035(3) 0.003(2) -0.002(2) 0.006(3)
C2 0.052(4) 0.051(4) 0.044(3) -0.001(2) -0.002(3) 0.009(3)
C3 0.036(3) 0.052(4) 0.034(3) -0.005(2) -0.001(2) 0.007(2)
C4 0.052(4) 0.058(4) 0.055(3) 0.005(3) 0.005(3) -0.006(3)
C5 0.046(4) 0.069(5) 0.063(4) -0.007(3) 0.001(3) -0.010(3)
C6 0.043(3) 0.067(4) 0.043(3) -0.010(3) -0.008(2) 0.014(3)
C7 0.060(4) 0.050(4) 0.040(3) 0.001(2) 0.000(2) -0.001(3)
C8 0.047(3) 0.047(3) 0.044(3) 0.001(2) -0.002(2) -0.005(3)
C9 0.035(3) 0.041(3) 0.045(3) -0.001(2) 0.002(2) -0.003(2)
C10 0.039(3) 0.057(4) 0.052(3) 0.002(3) -0.012(2) 0.009(3)
C11 0.062(4) 0.065(5) 0.074(4) 0.017(3) 0.000(3) 0.022(3)
C12 0.053(4) 0.052(4) 0.092(5) 0.003(3) 0.016(3) 0.015(3)
C13 0.074(5) 0.057(4) 0.083(5) -0.012(3) 0.014(4) 0.013(4)
C14 0.052(3) 0.057(4) 0.048(3) -0.007(3) 0.002(2) 0.005(3)
C15 0.039(3) 0.042(3) 0.041(3) 0.000(2) 0.001(2) -0.001(2)
C16 0.048(3) 0.063(4) 0.037(3) 0.001(3) -0.002(2) -0.003(3)
C17 0.064(4) 0.067(4) 0.036(3) 0.001(3) 0.005(2) -0.003(3)
C18 0.057(4) 0.060(4) 0.050(3) 0.002(3) 0.014(3) -0.005(3)
C19 0.046(3) 0.077(5) 0.052(4) -0.005(3) 0.010(3) -0.013(3)
C20 0.039(3) 0.054(4) 0.043(3) -0.004(2) 0.002(2) -0.009(3)
C21 0.043(3) 0.038(3) 0.045(3) 0.006(2) -0.007(2) -0.001(2)
C22 0.053(4) 0.057(4) 0.071(4) 0.003(3) 0.015(3) -0.010(3)
C23 0.056(4) 0.077(6) 0.090(5) 0.010(4) 0.011(4) -0.024(4)
C24 0.073(5) 0.057(5) 0.101(6) 0.013(4) -0.015(4) -0.033(4)
C25 0.090(6) 0.061(5) 0.088(6) -0.018(4) 0.002(5) -0.028(4)
C26 0.065(4) 0.048(4) 0.072(4) -0.013(3) 0.010(3) -0.012(3)

loop_
_atom_type_symbol
_atom_type_description
_atom_type_scat_dispersion_real
_atom_type_scat_dispersion_imag
_atom_type_scat_source
Au Au -2.0133 8.8022 'International Tables Vol C Tables 4.2.6.8 and 6.1.1.4'
P P 0.1023 0.0942 'International Tables Vol C Tables 4.2.6.8 and 6.1.1.4'
O O 0.0106 0.0060 'International Tables Vol C Tables 4.2.6.8 and 6.1.1.4'
N N 0.0061 0.0033 'International Tables Vol C Tables 4.2.6.8 and 6.1.1.4'
C C 0.0033 0.0016 'International Tables Vol C Tables 4.2.6.8 and 6.1.1.4'
H H 0.0000 0.0000 'International Tables Vol C Tables 4.2.6.8 and 6.1.1.4'

loop_
_geom_angle_atom_site_label_1
_geom_angle_atom_site_label_2
_geom_angle_atom_site_label_3
_geom_angle
C1 Au1 P1 175.82(17)
C21 P1 C15 106.9(2)
C21 P1 C9 108.6(2)
C15 P1 C9 106.8(2)
C21 P1 Au1 114.76(17)
C15 P1 Au1 109.58(17)
C9 P1 Au1 109.82(16)
O1 N1 O2 123.5(7)
O1 N1 C6 118.0(8)
O2 N1 C6 118.6(7)
C2 C1 Au1 177.4(5)
C1 C2 C3 178.8(7)
C8 C3 C4 118.0(5)
C8 C3 C2 120.6(5)
C4 C3 C2 121.4(5)
C5 C4 C3 120.8(6)
C4 C5 C6 119.4(6)
C7 C6 C5 121.9(5)
C7 C6 N1 118.3(6)
C5 C6 N1 119.8(6)
C6 C7 C8 118.1(5)
C7 C8 C3 121.9(5)
C10 C9 C14 108.8(4)
C10 C9 P1 117.1(4)
C14 C9 P1 112.4(4)
C11 C10 C9 110.4(5)
C12 C11 C10 112.0(5)
C11 C12 C13 111.8(5)
C12 C13 C14 111.8(6)
C13 C14 C9 111.1(5)
C16 C15 C20 110.0(4)
C16 C15 P1 115.8(4)
C20 C15 P1 111.1(3)
C15 C16 C17 111.5(5)
C18 C17 C16 111.0(5)
C19 C18 C17 110.7(5)
C18 C19 C20 111.1(5)
C19 C20 C15 111.1(4)
C26 C21 C22 110.4(5)
C26 C21 P1 112.3(4)
C22 C21 P1 109.8(4)
C23 C22 C21 112.2(5)
C24 C23 C22 111.6(6)
C23 C24 C25 111.3(6)
C24 C25 C26 111.9(6)
C21 C26 C25 111.7(6)

loop_
_geom_bond_atom_site_label_1
_geom_bond_atom_site_label_2
_geom_bond_distance
Au1 C1 2.014(6)
Au1 P1 2.3000(15)
P1 C21 1.835(5)
P1 C15 1.836(5)
P1 C9 1.852(5)
O1 N1 1.191(9)
O2 N1 1.209(9)
N1 C6 1.472(8)
C1 C2 1.180(8)
C2 C3 1.450(8)
C3 C8 1.385(7)
C3 C4 1.393(8)
C4 C5 1.366(8)
C5 C6 1.372(9)
C6 C7 1.369(8)
C7 C8 1.376(7)
C9 C10 1.526(7)
C9 C14 1.538(7)
C10 C11 1.522(8)
C11 C12 1.509(8)
C12 C13 1.514(9)
C13 C14 1.517(8)
C15 C16 1.530(7)
C15 C20 1.535(7)
C16 C17 1.534(7)
C17 C18 1.523(8)
C18 C19 1.521(8)
C19 C20 1.523(7)
C21 C26 1.517(8)
C21 C22 1.541(7)
C22 C23 1.524(9)
C23 C24 1.509(11)
C24 C25 1.512(11)
C25 C26 1.540(8)
